data_4104837
loop_
_publ_author_name
'Scott P. West'
'Alakesh Bisai'
'Andrew D. Lim'
'Raja R. Narayan'
'Richmond Sarpong'

_publ_section_title
;
 Total Synthesis of (+)-Lyconadin A and Related Compounds via Oxidative
 C-N Bond Formation
;
_journal_name_full 'Journal of the American Chemical Society'
_journal_page_first 11187
_journal_page_last 11194
_journal_paper_doi 10.1021/ja903868n
_journal_volume 131
_journal_year 2009
_chemical_formula_moiety 'C27 H32 N2 O7 '
_chemical_formula_sum 'C27 H32 N2 O7'
_chemical_formula_weight 496.56
_space_group_IT_number 2
_symmetry_cell_setting triclinic
_symmetry_Int_Tables_number 2
_symmetry_space_group_name_Hall '-P 1'
_symmetry_space_group_name_H-M 'P -1'
_audit_creation_date 'Wed Apr 11 16:04:46 2007'
_audit_creation_method 'by teXsan'
_cell_angle_alpha 69.127(1)
_cell_angle_beta 83.691(1)
_cell_angle_gamma 77.491(1)
_cell_formula_units_Z 2
_cell_length_a 10.5537(8)
_cell_length_b 10.9345(7)
_cell_length_c 11.9132(8)
_cell_measurement_reflns_used 3991
_cell_measurement_temperature 165.2
_cell_measurement_theta_max 26.5
_cell_measurement_theta_min 3.0
_cell_volume 1253.25(15)
_computing_cell_refinement 'Bruker-AXS SAINT v6.40'
_computing_data_collection 'Bruker-AXS SMART v5.054'
_computing_data_reduction 'Bruker-AXS SAINT v6.40'
_computing_publication_material teXsan
_computing_structure_refinement teXsan
_computing_structure_solution SIR97
_diffrn_measured_fraction_theta_full 0.9127
_diffrn_measured_fraction_theta_max 0.9127
_diffrn_measurement_device_type 'Bruker SMART 1000'
_diffrn_measurement_method \w-scans
_diffrn_radiation_type 'Mo K\a'
_diffrn_radiation_wavelength 0.7107
_diffrn_reflns_av_R_equivalents 0.012
_diffrn_reflns_limit_h_max 13
_diffrn_reflns_limit_h_min 0
_diffrn_reflns_limit_k_max 13
_diffrn_reflns_limit_k_min -13
_diffrn_reflns_limit_l_max 14
_diffrn_reflns_limit_l_min -14
_diffrn_reflns_number 9728
_diffrn_reflns_theta_full 26.39
_diffrn_reflns_theta_max 26.39
_diffrn_standards_decay_% 0
_diffrn_standards_interval_count 0
_diffrn_standards_interval_time 0
_diffrn_standards_number 0
_exptl_absorpt_coefficient_mu 0.095
_exptl_absorpt_correction_T_max 1.000
_exptl_absorpt_correction_T_min 0.910
_exptl_absorpt_correction_type empirical
_exptl_absorpt_process_details 'Blessing, 1995'
_exptl_crystal_colour colorless
_exptl_crystal_density_diffrn 1.316
_exptl_crystal_description blocky
_exptl_crystal_F_000 528.00
_exptl_crystal_size_max 0.450
_exptl_crystal_size_mid 0.350
_exptl_crystal_size_min 0.000
_refine_diff_density_max 0.20
_refine_diff_density_min -0.16
_refine_ls_extinction_method none
_refine_ls_goodness_of_fit_ref 1.734
_refine_ls_hydrogen_treatment constr
_refine_ls_number_parameters 325
_refine_ls_number_reflns 3442
_refine_ls_R_factor_all 0.0546
_refine_ls_R_factor_gt 0.0386
_refine_ls_shift/su_max 0.0002
_refine_ls_structure_factor_coef F
_refine_ls_weighting_details 'w = 1/[\s^2^(Fo) + 0.00063|Fo|^2^]'
_refine_ls_weighting_scheme calc
_refine_ls_wR_factor_all 0.0593
_refine_ls_wR_factor_ref 0.0546
_reflns_number_gt 3442
_reflns_number_total 4662
_reflns_threshold_expression F^2^>3.0\s(F^2^)
_cod_data_source_file ja903868n_si_005.cif
_cod_data_source_block Alakesh_abi-107
_cod_original_cell_volume 1253.3(2)
_cod_original_sg_symbol_H-M 'P -1 '
_cod_original_formula_sum 'C27 H32 N2 O7 '
_cod_database_code 4104837

loop_
_symmetry_equiv_pos_as_xyz
x,y,z
-x,-y,-z

loop_
_atom_site_label
_atom_site_type_symbol
_atom_site_fract_x
_atom_site_fract_y
_atom_site_fract_z
_atom_site_U_iso_or_equiv
_atom_site_adp_type
_atom_site_occupancy
_atom_site_calc_flag
O1 O 0.4002(1) 0.1352(1) 0.4376(1) 0.0543(4) Uani 1.00 d
O2 O -0.1110(1) 0.3045(1) 0.1343(1) 0.0439(4) Uani 1.00 d
O3 O -0.1396(1) 0.1038(1) 0.1449(1) 0.0413(3) Uani 1.00 d
O4 O 0.3037(1) 0.5689(1) -0.4982(1) 0.0609(4) Uani 1.00 d
O5 O 0.2828(1) 0.3769(1) -0.35063(10) 0.0407(3) Uani 1.00 d
O6 O -0.0274(2) 0.1280(2) -0.3718(1) 0.0808(6) Uani 1.00 d
O7 O -0.0988(2) 0.1515(2) -0.5421(2) 0.0827(6) Uani 1.00 d
N1 N 0.3584(1) 0.2739(1) 0.2418(1) 0.0361(4) Uani 1.00 d
N2 N -0.0368(2) 0.1837(2) -0.4800(2) 0.0563(5) Uani 1.00 d
C1 C 0.3385(2) 0.1670(2) 0.3339(2) 0.0408(5) Uani 1.00 d
C2 C 0.2564(2) 0.0852(2) 0.3316(2) 0.0442(5) Uani 1.00 d
C3 C 0.1914(2) 0.1171(2) 0.2285(2) 0.0380(5) Uani 1.00 d
C4 C 0.2073(1) 0.2296(1) 0.1288(1) 0.0325(4) Uani 1.00 d
C5 C 0.1369(1) 0.2702(1) 0.0127(1) 0.0327(4) Uani 1.00 d
C6 C 0.2300(2) 0.2691(2) -0.0963(1) 0.0344(4) Uani 1.00 d
C7 C 0.2913(2) 0.3930(1) -0.1535(1) 0.0323(4) Uani 1.00 d
C8 C 0.3667(2) 0.3967(2) -0.2709(2) 0.0378(5) Uani 1.00 d
C9 C 0.4890(2) 0.2916(2) -0.2550(2) 0.0404(5) Uani 1.00 d
C10 C 0.5788(2) 0.3020(2) -0.1675(2) 0.0399(5) Uani 1.00 d
C11 C 0.5056(2) 0.3055(2) -0.0508(2) 0.0362(5) Uani 1.00 d
C12 C 0.3830(2) 0.4138(1) -0.0731(1) 0.0337(4) Uani 1.00 d
C13 C 0.3163(2) 0.4309(1) 0.0429(1) 0.0359(5) Uani 1.00 d
C14 C 0.2927(1) 0.3053(1) 0.1409(1) 0.0325(4) Uani 1.00 d
C15 C 0.4875(2) 0.2173(2) 0.4400(2) 0.0553(6) Uani 1.00 d
C16 C 0.0350(2) 0.1863(2) 0.0217(2) 0.0374(5) Uani 1.00 d
C17 C -0.0775(2) 0.2057(2) 0.1070(1) 0.0345(4) Uani 1.00 d
C18 C -0.2513(2) 0.1149(2) 0.2270(2) 0.0452(5) Uani 1.00 d
C19 C -0.3239(2) 0.0086(2) 0.2385(2) 0.0503(6) Uani 1.00 d
C20 C 0.2597(2) 0.4690(2) -0.4590(2) 0.0358(5) Uani 1.00 d
C21 C 0.1713(1) 0.4319(2) -0.5261(1) 0.0325(4) Uani 1.00 d
C22 C 0.1105(2) 0.3244(2) -0.4716(1) 0.0347(4) Uani 1.00 d
C23 C 0.0302(2) 0.2958(2) -0.5393(2) 0.0382(5) Uani 1.00 d
C24 C 0.0089(2) 0.3694(2) -0.6588(2) 0.0403(5) Uani 1.00 d
C25 C 0.0687(2) 0.4773(2) -0.7116(2) 0.0435(5) Uani 1.00 d
C26 C 0.1491(2) 0.5093(2) -0.6460(2) 0.0404(5) Uani 1.00 d
C27 C 0.6978(2) 0.1905(2) -0.1458(2) 0.0552(6) Uani 1.00 d
H1 H 0.2454 0.0091 0.3995 0.0531 Uiso 1.00 calc
H2 H 0.1348 0.0621 0.2247 0.0456 Uiso 1.00 calc
H3 H 0.0919 0.3595 -0.0032 0.0392 Uiso 1.00 calc
H4 H 0.2981 0.1936 -0.0707 0.0413 Uiso 1.00 calc
H5 H 0.1827 0.2610 -0.1559 0.0413 Uiso 1.00 calc
H6 H 0.2222 0.4682 -0.1720 0.0387 Uiso 1.00 calc
H7 H 0.3894 0.4820 -0.3081 0.0454 Uiso 1.00 calc
H8 H 0.4663 0.2060 -0.2245 0.0485 Uiso 1.00 calc
H9 H 0.5334 0.3032 -0.3308 0.0485 Uiso 1.00 calc
H10 H 0.6082 0.3841 -0.2040 0.0479 Uiso 1.00 calc
H11 H 0.4817 0.2214 -0.0095 0.0434 Uiso 1.00 calc
H12 H 0.5611 0.3223 -0.0026 0.0434 Uiso 1.00 calc
H13 H 0.4104 0.4954 -0.1178 0.0404 Uiso 1.00 calc
H14 H 0.3692 0.4709 0.0736 0.0431 Uiso 1.00 calc
H15 H 0.2346 0.4889 0.0228 0.0431 Uiso 1.00 calc
H16 H 0.5576 0.2112 0.3837 0.0664 Uiso 1.00 calc
H17 H 0.4428 0.3072 0.4196 0.0664 Uiso 1.00 calc
H18 H 0.5202 0.1880 0.5183 0.0664 Uiso 1.00 calc
H19 H 0.0024 0.2099 -0.0560 0.0449 Uiso 1.00 calc
H20 H 0.0758 0.0949 0.0485 0.0449 Uiso 1.00 calc
H21 H -0.2226 0.1038 0.3035 0.0543 Uiso 1.00 calc
H22 H -0.3058 0.1999 0.1959 0.0543 Uiso 1.00 calc
H23 H -0.2705 -0.0763 0.2734 0.0604 Uiso 1.00 calc
H24 H -0.3998 0.0171 0.2882 0.0604 Uiso 1.00 calc
H25 H -0.3481 0.0170 0.1612 0.0604 Uiso 1.00 calc
H26 H 0.1235 0.2713 -0.3895 0.0417 Uiso 1.00 calc
H27 H -0.0456 0.3463 -0.7034 0.0483 Uiso 1.00 calc
H28 H 0.0548 0.5302 -0.7936 0.0523 Uiso 1.00 calc
H29 H 0.1892 0.5846 -0.6830 0.0485 Uiso 1.00 calc
H30 H 0.6714 0.1068 -0.1101 0.0663 Uiso 1.00 calc
H31 H 0.7427 0.1943 -0.2203 0.0663 Uiso 1.00 calc
H32 H 0.7536 0.2005 -0.0937 0.0663 Uiso 1.00 calc

loop_
_atom_site_aniso_label
_atom_site_aniso_U_11
_atom_site_aniso_U_22
_atom_site_aniso_U_33
_atom_site_aniso_U_12
_atom_site_aniso_U_13
_atom_site_aniso_U_23
O1 0.0549(8) 0.0675(8) 0.0355(8) -0.0006(6) -0.0157(6) -0.0142(6)
O2 0.0442(7) 0.0423(7) 0.0495(8) -0.0056(5) -0.0014(6) -0.0227(6)
O3 0.0374(6) 0.0460(7) 0.0480(8) -0.0148(5) 0.0088(5) -0.0241(6)
O4 0.0712(9) 0.0597(8) 0.0504(9) -0.0354(7) -0.0151(7) -0.0002(7)
O5 0.0509(7) 0.0468(7) 0.0280(7) -0.0199(5) -0.0074(5) -0.0094(5)
O6 0.114(1) 0.079(1) 0.052(1) -0.0589(10) -0.0204(10) 0.0028(8)
O7 0.108(1) 0.082(1) 0.076(1) -0.0511(10) -0.0292(10) -0.0217(9)
N1 0.0353(7) 0.0437(8) 0.0313(8) -0.0013(6) -0.0047(6) -0.0177(7)
N2 0.067(1) 0.0535(10) 0.055(1) -0.0235(8) -0.0161(9) -0.0145(9)
C1 0.0384(9) 0.0486(10) 0.031(1) 0.0053(8) -0.0063(8) -0.0154(8)
C2 0.046(1) 0.0409(9) 0.038(1) -0.0021(8) -0.0007(8) -0.0077(8)
C3 0.0393(9) 0.0367(9) 0.037(1) -0.0062(7) -0.0000(8) -0.0129(8)
C4 0.0326(8) 0.0340(8) 0.0329(9) -0.0031(7) -0.0007(7) -0.0158(7)
C5 0.0352(9) 0.0339(8) 0.0331(9) -0.0081(7) -0.0018(7) -0.0154(7)
C6 0.0361(9) 0.0397(9) 0.0333(9) -0.0103(7) -0.0031(7) -0.0170(7)
C7 0.0355(8) 0.0314(8) 0.0307(9) -0.0067(6) -0.0055(7) -0.0102(7)
C8 0.0447(9) 0.0439(9) 0.0304(9) -0.0193(7) -0.0062(7) -0.0116(7)
C9 0.0414(9) 0.0521(10) 0.0343(10) -0.0184(8) 0.0055(8) -0.0192(8)
C10 0.0367(9) 0.0458(9) 0.041(1) -0.0154(7) -0.0004(8) -0.0155(8)
C11 0.0370(9) 0.0391(9) 0.0367(10) -0.0129(7) -0.0061(7) -0.0133(7)
C12 0.0399(9) 0.0324(8) 0.0321(9) -0.0145(7) -0.0036(7) -0.0099(7)
C13 0.0422(9) 0.0357(8) 0.036(1) -0.0104(7) -0.0074(8) -0.0166(7)
C14 0.0349(9) 0.0351(8) 0.0305(9) -0.0033(7) -0.0011(7) -0.0166(7)
C15 0.048(1) 0.080(1) 0.041(1) 0.0044(10) -0.0135(9) -0.031(1)
C16 0.0387(9) 0.0426(9) 0.037(1) -0.0113(7) -0.0019(8) -0.0190(8)
C17 0.0332(9) 0.0387(9) 0.0338(10) -0.0063(7) -0.0076(7) -0.0136(7)
C18 0.0390(10) 0.057(1) 0.046(1) -0.0121(8) 0.0079(8) -0.0259(9)
C19 0.043(1) 0.050(1) 0.056(1) -0.0143(8) 0.0097(9) -0.0166(9)
C20 0.0332(9) 0.0426(9) 0.0304(10) -0.0086(7) 0.0020(7) -0.0113(7)
C21 0.0289(8) 0.0393(9) 0.0286(9) -0.0020(7) 0.0003(7) -0.0138(7)
C22 0.0380(9) 0.0380(9) 0.0267(9) -0.0022(7) -0.0039(7) -0.0114(7)
C23 0.0403(9) 0.0390(9) 0.038(1) -0.0049(7) -0.0047(8) -0.0168(8)
C24 0.0386(9) 0.0492(10) 0.037(1) 0.0013(8) -0.0074(8) -0.0230(8)
C25 0.0440(10) 0.054(1) 0.0283(10) 0.0006(8) -0.0032(8) -0.0141(8)
C26 0.0364(9) 0.0482(10) 0.0323(10) -0.0061(8) 0.0022(8) -0.0106(8)
C27 0.042(1) 0.066(1) 0.061(1) -0.0090(9) -0.0006(10) -0.028(1)

loop_
_atom_type_symbol
_atom_type_description
_atom_type_scat_dispersion_real
_atom_type_scat_dispersion_imag
_atom_type_scat_source
C C 0.003 0.002
;International Tables for Crystallography
(1992, Vol. C, Tables 4.2.6.8 and 6.1.1.1)
;
N N 0.006 0.003
;International Tables for Crystallography
(1992, Vol. C, Tables 4.2.6.8 and 6.1.1.1)
;
O O 0.011 0.006
;International Tables for Crystallography
(1992, Vol. C, Tables 4.2.6.8 and 6.1.1.1)
;
H H 0.000 0.000
;International Tables for Crystallography
(1992, Vol. C, Table 6.1.1.2)
;

loop_
_geom_angle_atom_site_label_1
_geom_angle_atom_site_label_2
_geom_angle_atom_site_label_3
_geom_angle
_geom_angle_publ_flag
C1 O1 C15 117.7(1) ?
C17 O3 C18 116.0(1) ?
C8 O5 C20 119.2(1) ?
C1 N1 C14 117.8(1) ?
O6 N2 O7 123.8(2) ?
O6 N2 C23 118.2(1) ?
O7 N2 C23 118.0(2) ?
O1 C1 N1 119.2(2) ?
O1 C1 C2 117.2(2) ?
N1 C1 C2 123.6(2) ?
C1 C2 C3 118.1(2) ?
C2 C3 C4 120.9(2) ?
C3 C4 C5 123.1(1) ?
C3 C4 C14 116.3(1) ?
C5 C4 C14 120.7(1) ?
C4 C5 C6 112.9(1) ?
C4 C5 C16 113.1(1) ?
C6 C5 C16 109.5(1) ?
C5 C6 C7 115.1(1) ?
C6 C7 C8 113.2(1) ?
C6 C7 C12 115.2(1) ?
C8 C7 C12 106.8(1) ?
O5 C8 C7 108.7(1) ?
O5 C8 C9 108.3(1) ?
C7 C8 C9 113.7(1) ?
C8 C9 C10 111.2(1) ?
C9 C10 C11 111.0(1) ?
C9 C10 C27 110.8(1) ?
C11 C10 C27 112.2(1) ?
C10 C11 C12 112.1(1) ?
C7 C12 C11 110.8(1) ?
C7 C12 C13 113.4(1) ?
C11 C12 C13 113.2(1) ?
C12 C13 C14 115.9(1) ?
N1 C14 C4 123.3(2) ?
N1 C14 C13 114.4(1) ?
C4 C14 C13 122.2(1) ?
C5 C16 C17 113.5(1) ?
O2 C17 O3 123.7(1) ?
O2 C17 C16 124.1(1) ?
O3 C17 C16 112.2(1) ?
O3 C18 C19 108.1(1) ?
O4 C20 O5 124.7(2) ?
O4 C20 C21 124.0(2) ?
O5 C20 C21 111.3(1) ?
C20 C21 C22 121.6(1) ?
C20 C21 C26 118.7(1) ?
C22 C21 C26 119.7(1) ?
C21 C22 C23 118.4(2) ?
N2 C23 C22 118.2(2) ?
N2 C23 C24 119.0(2) ?
C22 C23 C24 122.8(2) ?
C23 C24 C25 118.2(2) ?
C24 C25 C26 120.4(2) ?
C21 C26 C25 120.4(2) ?
C1 C2 H1 120.965 no
C3 C2 H1 120.971 no
C2 C3 H2 119.562 no
C4 C3 H2 119.556 no
C4 C5 H3 106.961 no
C6 C5 H3 106.960 no
C16 C5 H3 106.961 no
C5 C6 H4 108.049 no
C5 C6 H5 108.044 no
C7 C6 H4 108.050 no
C7 C6 H5 108.046 no
H4 C6 H5 109.459 no
C6 C7 H6 107.082 no
C8 C7 H6 107.078 no
C12 C7 H6 107.081 no
O5 C8 H7 108.688 no
C7 C8 H7 108.686 no
C9 C8 H7 108.686 no
C8 C9 H8 109.053 no
C8 C9 H9 109.050 no
C10 C9 H8 109.052 no
C10 C9 H9 109.052 no
H8 C9 H9 109.461 no
C9 C10 H10 107.530 no
C11 C10 H10 107.522 no
C27 C10 H10 107.526 no
C10 C11 H11 108.808 no
C10 C11 H12 108.815 no
C12 C11 H11 108.814 no
C12 C11 H12 108.813 no
H11 C11 H12 109.459 no
C7 C12 H13 106.270 no
C11 C12 H13 106.271 no
C13 C12 H13 106.273 no
C12 C13 H14 107.842 no
C12 C13 H15 107.848 no
C14 C13 H14 107.847 no
C14 C13 H15 107.849 no
H14 C13 H15 109.464 no
O1 C15 H16 109.472 no
O1 C15 H17 109.473 no
O1 C15 H18 109.474 no
H16 C15 H17 109.469 no
H16 C15 H18 109.468 no
H17 C15 H18 109.471 no
C5 C16 H19 108.455 no
C5 C16 H20 108.453 no
C17 C16 H19 108.451 no
C17 C16 H20 108.445 no
H19 C16 H20 109.458 no
O3 C18 H21 109.804 no
O3 C18 H22 109.809 no
C19 C18 H21 109.806 no
C19 C18 H22 109.811 no
H21 C18 H22 109.454 no
C18 C19 H23 109.472 no
C18 C19 H24 109.477 no
C18 C19 H25 109.471 no
H23 C19 H24 109.469 no
H23 C19 H25 109.466 no
H24 C19 H25 109.472 no
C21 C22 H26 120.783 no
C23 C22 H26 120.792 no
C23 C24 H27 120.914 no
C25 C24 H27 120.913 no
C24 C25 H28 119.789 no
C26 C25 H28 119.796 no
C21 C26 H29 119.801 no
C25 C26 H29 119.800 no
C10 C27 H30 109.478 no
C10 C27 H31 109.479 no
C10 C27 H32 109.484 no
H30 C27 H31 109.461 no
H30 C27 H32 109.464 no
H31 C27 H32 109.462 no

loop_
_geom_bond_atom_site_label_1
_geom_bond_atom_site_label_2
_geom_bond_distance
_geom_bond_publ_flag
O1 C1 1.357(2) yes
O1 C15 1.427(3) yes
O2 C17 1.207(2) yes
O3 C17 1.329(2) yes
O3 C18 1.459(2) yes
O4 C20 1.198(2) yes
O5 C8 1.465(2) yes
O5 C20 1.333(2) yes
O6 N2 1.219(2) yes
O7 N2 1.220(2) yes
N1 C1 1.325(2) yes
N1 C14 1.352(2) yes
N2 C23 1.466(2) yes
C1 C2 1.382(3) yes
C2 C3 1.370(3) yes
C3 C4 1.399(2) yes
C4 C5 1.519(2) yes
C4 C14 1.398(2) yes
C5 C6 1.542(2) yes
C5 C16 1.530(2) yes
C6 C7 1.531(2) yes
C7 C8 1.523(2) yes
C7 C12 1.537(2) yes
C8 C9 1.509(2) yes
C9 C10 1.533(2) yes
C10 C11 1.523(2) yes
C10 C27 1.521(3) yes
C11 C12 1.528(2) yes
C12 C13 1.534(2) yes
C13 C14 1.502(2) yes
C16 C17 1.505(2) yes
C18 C19 1.485(2) yes
C20 C21 1.495(2) yes
C21 C22 1.381(2) yes
C21 C26 1.391(2) yes
C22 C23 1.382(2) yes
C23 C24 1.378(2) yes
C24 C25 1.375(3) yes
C25 C26 1.387(2) yes
C2 H1 0.950 no
C3 H2 0.950 no
C5 H3 0.950 no
C6 H4 0.950 no
C6 H5 0.950 no
C7 H6 0.950 no
C8 H7 0.950 no
C9 H8 0.950 no
C9 H9 0.950 no
C10 H10 0.950 no
C11 H11 0.950 no
C11 H12 0.950 no
C12 H13 0.950 no
C13 H14 0.950 no
C13 H15 0.950 no
C15 H16 0.950 no
C15 H17 0.950 no
C15 H18 0.950 no
C16 H19 0.950 no
C16 H20 0.950 no
C18 H21 0.950 no
C18 H22 0.950 no
C19 H23 0.950 no
C19 H24 0.950 no
C19 H25 0.950 no
C22 H26 0.950 no
C24 H27 0.950 no
C25 H28 0.950 no
C26 H29 0.950 no
C27 H30 0.950 no
C27 H31 0.950 no
C27 H32 0.950 no

loop_
_geom_contact_atom_site_label_1
_geom_contact_atom_site_label_2
_geom_contact_distance
_geom_contact_site_symmetry_2
O1 O1 3.202(2) 2_656
O1 C15 3.576(2) 2_656
O1 C22 3.595(2) 1_556
O2 C24 3.242(2) 1_556
O2 C13 3.385(2) 2_565
O2 C7 3.512(2) 2_565
O3 O6 3.327(2) 2_555
O4 N2 3.416(2) 2_564
O4 O7 3.493(2) 2_564
O4 C9 3.549(2) 2_664
O4 C23 3.559(2) 2_564
O6 C3 3.345(2) 2_555
O6 O7 3.513(3) 2_554
O6 C2 3.591(2) 2_555
O7 O7 3.381(4) 2_554
O7 C2 3.475(3) 2_555
O7 C18 3.515(2) 1_554
O7 N2 3.561(2) 2_554
N1 C25 3.487(2) 1_556
N1 C26 3.555(2) 1_556
C2 C23 3.564(2) 1_556
C3 C24 3.591(2) 1_556
C14 C25 3.424(2) 1_556
C20 C24 3.442(2) 2_564
C20 C23 3.541(2) 2_564
C21 C22 3.533(2) 2_564
C21 C23 3.542(2) 2_564
C22 C26 3.404(2) 2_564

loop_
_geom_torsion_atom_site_label_1
_geom_torsion_atom_site_label_2
_geom_torsion_atom_site_label_3
_geom_torsion_atom_site_label_4
_geom_torsion
_geom_torsion_site_symmetry_1
_geom_torsion_site_symmetry_2
_geom_torsion_site_symmetry_3
_geom_torsion_site_symmetry_4
_geom_torsion_publ_flag
O1 C1 N1 C14 -178.1(1) 1_555 1_555 1_555 1_555 yes
O1 C1 C2 C3 178.8(1) 1_555 1_555 1_555 1_555 yes
O2 C17 O3 C18 -2.0(2) 1_555 1_555 1_555 1_555 yes
O2 C17 C16 C5 24.2(2) 1_555 1_555 1_555 1_555 yes
O3 C17 C16 C5 -158.5(1) 1_555 1_555 1_555 1_555 yes
O4 C20 O5 C8 0.6(2) 1_555 1_555 1_555 1_555 yes
O4 C20 C21 C22 -171.8(2) 1_555 1_555 1_555 1_555 yes
O4 C20 C21 C26 7.3(2) 1_555 1_555 1_555 1_555 yes
O5 C8 C7 C6 52.1(2) 1_555 1_555 1_555 1_555 yes
O5 C8 C7 C12 179.9(1) 1_555 1_555 1_555 1_555 yes
O5 C8 C9 C10 -177.2(1) 1_555 1_555 1_555 1_555 yes
O5 C20 C21 C22 8.2(2) 1_555 1_555 1_555 1_555 yes
O5 C20 C21 C26 -172.7(1) 1_555 1_555 1_555 1_555 yes
O6 N2 C23 C22 6.0(3) 1_555 1_555 1_555 1_555 yes
O6 N2 C23 C24 -172.7(2) 1_555 1_555 1_555 1_555 yes
O7 N2 C23 C22 -173.9(2) 1_555 1_555 1_555 1_555 yes
O7 N2 C23 C24 7.3(3) 1_555 1_555 1_555 1_555 yes
N1 C1 O1 C15 -2.1(2) 1_555 1_555 1_555 1_555 yes
N1 C1 C2 C3 -0.5(3) 1_555 1_555 1_555 1_555 yes
N1 C14 C4 C3 0.4(2) 1_555 1_555 1_555 1_555 yes
N1 C14 C4 C5 -179.8(1) 1_555 1_555 1_555 1_555 yes
N1 C14 C13 C12 115.7(1) 1_555 1_555 1_555 1_555 yes
N2 C23 C22 C21 -178.4(1) 1_555 1_555 1_555 1_555 yes
N2 C23 C24 C25 177.5(1) 1_555 1_555 1_555 1_555 yes
C1 N1 C14 C4 -1.1(2) 1_555 1_555 1_555 1_555 yes
C1 N1 C14 C13 177.5(1) 1_555 1_555 1_555 1_555 yes
C1 C2 C3 C4 -0.3(2) 1_555 1_555 1_555 1_555 yes
C2 C1 O1 C15 178.6(1) 1_555 1_555 1_555 1_555 yes
C2 C1 N1 C14 1.2(2) 1_555 1_555 1_555 1_555 yes
C2 C3 C4 C5 -179.5(1) 1_555 1_555 1_555 1_555 yes
C2 C3 C4 C14 0.3(2) 1_555 1_555 1_555 1_555 yes
C3 C4 C5 C6 -117.9(2) 1_555 1_555 1_555 1_555 yes
C3 C4 C5 C16 7.2(2) 1_555 1_555 1_555 1_555 yes
C3 C4 C14 C13 -178.1(1) 1_555 1_555 1_555 1_555 yes
C4 C5 C6 C7 -81.2(2) 1_555 1_555 1_555 1_555 yes
C4 C5 C16 C17 66.1(2) 1_555 1_555 1_555 1_555 yes
C4 C14 C13 C12 -65.7(2) 1_555 1_555 1_555 1_555 yes
C5 C4 C14 C13 1.7(2) 1_555 1_555 1_555 1_555 yes
C5 C6 C7 C8 -171.7(1) 1_555 1_555 1_555 1_555 yes
C5 C6 C7 C12 65.0(2) 1_555 1_555 1_555 1_555 yes
C6 C5 C4 C14 62.3(2) 1_555 1_555 1_555 1_555 yes
C6 C5 C16 C17 -167.0(1) 1_555 1_555 1_555 1_555 yes
C6 C7 C8 C9 -68.5(2) 1_555 1_555 1_555 1_555 yes
C6 C7 C12 C11 67.7(2) 1_555 1_555 1_555 1_555 yes
C6 C7 C12 C13 -60.8(2) 1_555 1_555 1_555 1_555 yes
C7 C6 C5 C16 151.7(1) 1_555 1_555 1_555 1_555 yes
C7 C8 O5 C20 122.8(1) 1_555 1_555 1_555 1_555 yes
C7 C8 C9 C10 -56.3(2) 1_555 1_555 1_555 1_555 yes
C7 C12 C11 C10 58.3(2) 1_555 1_555 1_555 1_555 yes
C7 C12 C13 C14 77.5(2) 1_555 1_555 1_555 1_555 yes
C8 O5 C20 C21 -179.4(1) 1_555 1_555 1_555 1_555 yes
C8 C7 C12 C11 -58.9(2) 1_555 1_555 1_555 1_555 yes
C8 C7 C12 C13 172.5(1) 1_555 1_555 1_555 1_555 yes
C8 C9 C10 C11 51.0(2) 1_555 1_555 1_555 1_555 yes
C8 C9 C10 C27 176.4(1) 1_555 1_555 1_555 1_555 yes
C9 C8 O5 C20 -113.3(2) 1_555 1_555 1_555 1_555 yes
C9 C8 C7 C12 59.2(2) 1_555 1_555 1_555 1_555 yes
C9 C10 C11 C12 -53.0(2) 1_555 1_555 1_555 1_555 yes
C10 C11 C12 C13 -173.0(1) 1_555 1_555 1_555 1_555 yes
C11 C12 C13 C14 -49.8(2) 1_555 1_555 1_555 1_555 yes
C12 C11 C10 C27 -177.6(1) 1_555 1_555 1_555 1_555 yes
C14 C4 C5 C16 -172.6(1) 1_555 1_555 1_555 1_555 yes
C16 C17 O3 C18 -179.3(1) 1_555 1_555 1_555 1_555 yes
C17 O3 C18 C19 168.0(1) 1_555 1_555 1_555 1_555 yes
C20 C21 C22 C23 -179.9(1) 1_555 1_555 1_555 1_555 yes
C20 C21 C26 C25 179.4(1) 1_555 1_555 1_555 1_555 yes
C21 C22 C23 C24 0.4(2) 1_555 1_555 1_555 1_555 yes
C21 C26 C25 C24 0.7(2) 1_555 1_555 1_555 1_555 yes
C22 C21 C26 C25 -1.5(2) 1_555 1_555 1_555 1_555 yes
C22 C23 C24 C25 -1.2(2) 1_555 1_555 1_555 1_555 yes
C23 C22 C21 C26 1.0(2) 1_555 1_555 1_555 1_555 yes
C23 C24 C25 C26 0.7(2) 1_555 1_555 1_555 1_555 yes
